data_7011589
loop_
_publ_author_name
'Lee, Kwang Ming'
'Wang, Harrison M. J.'
'Lin, Ivan J. B.'

_publ_section_title
;
 Structural diversity of N-heterocyclic carbene complexes of silver(i)
;
_journal_issue 14
_journal_name_full 'Journal of the Chemical Society, Dalton Transactions'
_journal_page_first 2852
_journal_paper_doi 10.1039/b201957d
_journal_year 2002
_chemical_formula_sum 'C4 H7 Ag Br N3'
_chemical_formula_weight 284.89
_chemical_name_systematic
; 
? 
;
_space_group_IT_number 14
_symmetry_cell_setting monoclinic
_symmetry_space_group_name_Hall '-P 2ybc'
_symmetry_space_group_name_H-M 'P 1 21/c 1'
_atom_sites_solution_hydrogens geom
_atom_sites_solution_primary direct
_atom_sites_solution_secondary difmap
_audit_creation_method SHELXL
_cell_angle_alpha 90.00
_cell_angle_beta 95.673(6)
_cell_angle_gamma 90.00
_cell_formula_units_Z 4
_cell_length_a 4.0669(3)
_cell_length_b 12.2600(12)
_cell_length_c 15.2481(14)
_cell_measurement_reflns_used 30
_cell_measurement_temperature 293(2)
_cell_measurement_theta_max 12.42
_cell_measurement_theta_min 5.59
_cell_volume 756.55(12)
_computing_cell_refinement 'Siemens XSCANS'
_computing_data_collection 'Siemens XSCANS'
_computing_data_reduction 'Siemens SHELXTL'
_computing_molecular_graphics 'Siemens SHELXTL'
_computing_publication_material 'Siemens SHELXTL'
_computing_structure_refinement 'SHELXL-93 (Sheldrick, 1993)'
_computing_structure_solution 'SHELXS-86 (Sheldrick, 1990)'
_diffrn_ambient_temperature 293(2)
_diffrn_measurement_device 'Siemens P4'
_diffrn_measurement_method '2\q/\w scans'
_diffrn_radiation_monochromator graphite
_diffrn_radiation_source 'fine-focus sealed tube'
_diffrn_radiation_type MoK\a
_diffrn_radiation_wavelength 0.71073
_diffrn_reflns_av_R_equivalents 0.0150
_diffrn_reflns_av_sigmaI/netI 0.0284
_diffrn_reflns_limit_h_max 4
_diffrn_reflns_limit_h_min 0
_diffrn_reflns_limit_k_max 14
_diffrn_reflns_limit_k_min 0
_diffrn_reflns_limit_l_max 18
_diffrn_reflns_limit_l_min -18
_diffrn_reflns_number 1528
_diffrn_reflns_theta_max 25.00
_diffrn_reflns_theta_min 2.14
_diffrn_standards_decay_% 3.84
_diffrn_standards_interval_count 97
_diffrn_standards_number 3
_exptl_absorpt_coefficient_mu 7.862
_exptl_absorpt_correction_T_max 0.9396
_exptl_absorpt_correction_T_min 0.7841
_exptl_absorpt_correction_type empirical
_exptl_crystal_density_diffrn 2.501
_exptl_crystal_F_000 536
_exptl_crystal_size_max .12
_exptl_crystal_size_mid .15
_exptl_crystal_size_min .70
_refine_diff_density_max 0.445
_refine_diff_density_min -1.005
_refine_diff_density_rms 0.175
_refine_ls_extinction_method none
_refine_ls_goodness_of_fit_all 1.137
_refine_ls_goodness_of_fit_obs 1.180
_refine_ls_matrix_type full
_refine_ls_number_parameters 110
_refine_ls_number_reflns 1326
_refine_ls_number_restraints 0
_refine_ls_restrained_S_all 1.143
_refine_ls_restrained_S_obs 1.180
_refine_ls_R_factor_all 0.0450
_refine_ls_R_factor_obs 0.0323
_refine_ls_shift/esd_max -0.115
_refine_ls_shift/esd_mean 0.008
_refine_ls_structure_factor_coef Fsqd
_refine_ls_weighting_details 'w=1/[\s^2^(Fo^2^)+(0.0439P)^2^+0.2739P] where P=(Fo^2^+2Fc^2^)/3'
_refine_ls_weighting_scheme calc
_refine_ls_wR_factor_all 0.0862
_refine_ls_wR_factor_obs 0.0796
_reflns_number_observed 1082
_reflns_number_total 1327
_reflns_observed_criterion >2sigma(I)
_cod_data_source_file b201957d.txt
_cod_data_source_block 5
_cod_depositor_comments
;
The following automatic conversions were performed:
'_symmetry_cell_setting' value 'Monoclinic' changed to 'monoclinic'
according to '/home/saulius/struct/CIF-dictionaries/cif_core.dic'
dictionary named 'cif_core.dic' version 2.4.1 from 2010-06-29.

Automatic conversion script
Id: cif_fix_enum 1527 2010-12-29 10:47:43Z saulius 

The following automatic conversions were performed:

'_refine_ls_weighting_scheme' value 'calc
w=1/[\s^2^(Fo^2^)+(0.0439P)^2^+0.2739P] where P=(Fo^2^+2Fc^2^)/3' was
changed to 'calc'. New tag '_refine_ls_weighting_details' was
created. The value of the new tag was set to
'w=1/[\s^2^(Fo^2^)+(0.0439P)^2^+0.2739P] where P=(Fo^2^+2Fc^2^)/3'.

Automatic conversion script
Id: cif_fix_values 3143 2015-03-26 13:38:13Z robertas 
;
_cod_original_sg_symbol_H-M P21/c
_cod_original_formula_sum 'C4 H7 Ag1 Br1 N3'
_cod_database_code 7011589

loop_
_symmetry_equiv_pos_as_xyz
'x, y, z'
'-x, y+1/2, -z+1/2'
'-x, -y, -z'
'x, -y-1/2, z-1/2'

loop_
_atom_site_aniso_label
_atom_site_aniso_U_11
_atom_site_aniso_U_22
_atom_site_aniso_U_33
_atom_site_aniso_U_23
_atom_site_aniso_U_13
_atom_site_aniso_U_12
Ag1 0.0888(4) 0.0343(3) 0.0576(4) 0.0006(2) -0.0126(3) 0.0056(2)
Br1 0.0436(3) 0.0433(3) 0.0391(3) -0.0054(2) 0.0003(2) -0.0032(2)
C1 0.043(3) 0.032(3) 0.038(3) 0.004(2) 0.005(2) -0.001(2)
N3 0.083(4) 0.032(3) 0.045(3) 0.001(2) 0.001(3) 0.007(2)
N2 0.055(3) 0.033(2) 0.035(2) 0.002(2) 0.000(2) -0.003(2)
N1 0.049(3) 0.041(3) 0.029(2) 0.002(2) 0.001(2) 0.001(2)
C4 0.078(5) 0.046(4) 0.041(4) -0.003(3) -0.010(4) -0.006(4)
C2 0.064(4) 0.042(3) 0.044(3) 0.008(3) -0.002(3) 0.010(3)
C3 0.071(5) 0.050(4) 0.045(4) -0.004(3) -0.008(4) -0.004(4)

loop_
_atom_site_label
_atom_site_type_symbol
_atom_site_fract_x
_atom_site_fract_y
_atom_site_fract_z
_atom_site_U_iso_or_equiv
_atom_site_thermal_displace_type
_atom_site_occupancy
_atom_site_calc_flag
_atom_site_refinement_flags
_atom_site_disorder_group
Ag1 Ag 0.24877(15) 0.41677(4) 0.07682(4) 0.0615(2) Uani 1 d . .
Br1 Br -0.20714(14) 0.56183(5) 0.11111(4) 0.0423(2) Uani 1 d . .
C1 C 0.3631(13) 0.2537(4) 0.1175(3) 0.0377(12) Uani 1 d . .
N3 N 0.4287(16) 0.0692(4) 0.1169(4) 0.0536(13) Uani 1 d . .
N2 N 0.2976(12) 0.1609(4) 0.0747(3) 0.0413(11) Uani 1 d . .
N1 N 0.5435(12) 0.2192(4) 0.1934(3) 0.0397(10) Uani 1 d . .
C4 C 0.1119(25) 0.1486(7) -0.0105(5) 0.056(2) Uani 1 d . .
C2 C 0.5748(18) 0.1086(5) 0.1898(4) 0.051(2) Uani 1 d . .
C3 C 0.6751(21) 0.2891(7) 0.2653(5) 0.056(2) Uani 1 d . .
H4A H -0.1065(236) 0.1055(71) 0.0026(55) 0.057(23) Uiso 0.80 d P .
H3A H 0.7346(171) 0.3530(71) 0.2472(46) 0.044(21) Uiso 0.80 d P .
H4B H 0.2464(217) 0.1162(86) -0.0464(69) 0.071(29) Uiso 0.80 d P .
H2 H 0.6832(188) 0.0746(60) 0.2354(55) 0.048(22) Uiso 0.80 d P .
H3C H 0.4802(212) 0.3181(71) 0.3109(60) 0.070(25) Uiso 0.80 d P .
H4C H -0.0116(374) 0.1884(113) -0.0275(94) 0.126(57) Uiso 0.80 d P .
H3B H 0.7989(279) 0.2694(93) 0.2968(81) 0.101(47) Uiso 0.80 d P .

loop_
_atom_type_symbol
_atom_type_description
_atom_type_scat_dispersion_real
_atom_type_scat_dispersion_imag
_atom_type_scat_source
C C 0.0033 0.0016 'International Tables Vol C Tables 4.2.6.8 and 6.1.1.4'
H H 0.0000 0.0000 'International Tables Vol C Tables 4.2.6.8 and 6.1.1.4'
N N 0.0061 0.0033 'International Tables Vol C Tables 4.2.6.8 and 6.1.1.4'
Br Br -0.2901 2.4595 'International Tables Vol C Tables 4.2.6.8 and 6.1.1.4'
Ag Ag -0.8971 1.1015 'International Tables Vol C Tables 4.2.6.8 and 6.1.1.4'

loop_
_geom_angle_atom_site_label_1
_geom_angle_atom_site_label_2
_geom_angle_atom_site_label_3
_geom_angle
_geom_angle_site_symmetry_1
_geom_angle_site_symmetry_3
_geom_angle_publ_flag
C1 Ag1 Br1 134.99(14) . . ?
C1 Ag1 Br1 112.92(15) . 1_655 ?
Br1 Ag1 Br1 95.20(2) . 1_655 ?
C1 Ag1 Br1 111.48(14) . 3_565 ?
Br1 Ag1 Br1 99.32(2) . 3_565 ?
Br1 Ag1 Br1 95.42(2) 1_655 3_565 ?
Ag1 Br1 Ag1 95.20(2) . 1_455 ?
Ag1 Br1 Ag1 80.68(2) . 3_565 ?
Ag1 Br1 Ag1 84.58(2) 1_455 3_565 ?
N2 C1 N1 102.4(4) . . ?
N2 C1 Ag1 129.4(4) . . ?
N1 C1 Ag1 128.0(4) . . ?
C2 N3 N2 102.7(5) . . ?
C1 N2 N3 114.9(4) . . ?
C1 N2 C4 126.5(5) . . ?
N3 N2 C4 118.6(5) . . ?
C2 N1 C1 108.5(5) . . ?
C2 N1 C3 126.1(6) . . ?
C1 N1 C3 125.5(5) . . ?
N3 C2 N1 111.5(5) . . ?

loop_
_geom_bond_atom_site_label_1
_geom_bond_atom_site_label_2
_geom_bond_distance
_geom_bond_site_symmetry_2
_geom_bond_publ_flag
Ag1 C1 2.131(5) . ?
Ag1 Br1 2.6581(8) . ?
Ag1 Br1 2.8467(8) 1_655 ?
Ag1 Br1 2.8658(8) 3_565 ?
Br1 Ag1 2.8467(8) 1_455 ?
Br1 Ag1 2.8658(8) 3_565 ?
C1 N2 1.324(7) . ?
C1 N1 1.374(7) . ?
N3 C2 1.301(9) . ?
N3 N2 1.376(6) . ?
N2 C4 1.445(8) . ?
N1 C2 1.364(7) . ?
N1 C3 1.452(8) . ?
